data_4029979
loop_
_publ_author_name
'Ganapathi, Emandi'
'Lee, Way-Zen'
'Ravikanth, Mangalampalli'

_publ_section_title
;
 Stable nonaromatic [20]dithiaporphyrin (2.1.1.1) macrocycles: synthesis,
 structure, spectral, electrochemical, and metal ion sensing studies.
;
_journal_issue 20
_journal_name_full 'The Journal of organic chemistry'
_journal_page_first 9603
_journal_page_last 9612
_journal_paper_doi 10.1021/jo501724d
_journal_volume 79
_journal_year 2014
_chemical_formula_moiety 'C43 H33 I N2 O2 S2'
_chemical_formula_sum 'C43 H33 I N2 O2 S2'
_chemical_formula_weight 800.73
_chemical_name_systematic
;
 ?
;
_space_group_IT_number 2
_symmetry_cell_setting triclinic
_symmetry_space_group_name_Hall '-P 1'
_symmetry_space_group_name_H-M 'P -1'
_atom_sites_solution_hydrogens geom
_atom_sites_solution_primary direct
_atom_sites_solution_secondary difmap
_audit_creation_method SHELXL-97
_cell_angle_alpha 115.884(10)
_cell_angle_beta 104.725(9)
_cell_angle_gamma 90.077(10)
_cell_formula_units_Z 2
_cell_length_a 9.779(5)
_cell_length_b 15.510(9)
_cell_length_c 15.774(8)
_cell_measurement_reflns_used 0
_cell_measurement_temperature 200(2)
_cell_measurement_theta_max 0
_cell_measurement_theta_min 0
_cell_volume 2064.4(19)
_computing_molecular_graphics 'Ortep-3 for Windows (Farrugia, 1997)'
_computing_publication_material 'WinGX publication routines (Farrugia, 1999)'
_computing_structure_refinement 'SHELXL-97 (Sheldrick, 1997)'
_computing_structure_solution 'SHELXS-86 (Sheldrick, 1986)'
_diffrn_ambient_temperature 200(2)
_diffrn_measured_fraction_theta_full 0.986
_diffrn_measured_fraction_theta_max 0.986
_diffrn_radiation_monochromator graphite
_diffrn_radiation_source 'fine-focus sealed tube'
_diffrn_radiation_type MoK\a
_diffrn_radiation_wavelength 0.71073
_diffrn_reflns_av_R_equivalents 0.0892
_diffrn_reflns_av_sigmaI/netI 0.2255
_diffrn_reflns_limit_h_max 11
_diffrn_reflns_limit_h_min -9
_diffrn_reflns_limit_k_max 18
_diffrn_reflns_limit_k_min -13
_diffrn_reflns_limit_l_max 9
_diffrn_reflns_limit_l_min -18
_diffrn_reflns_number 14193
_diffrn_reflns_theta_full 25.27
_diffrn_reflns_theta_max 25.27
_diffrn_reflns_theta_min 1.47
_exptl_absorpt_coefficient_mu 0.912
_exptl_absorpt_correction_T_max 0.9820
_exptl_absorpt_correction_T_min 0.7843
_exptl_absorpt_correction_type multi-scan
_exptl_crystal_colour purple
_exptl_crystal_density_diffrn 1.288
_exptl_crystal_density_method 'not measured'
_exptl_crystal_description prism
_exptl_crystal_F_000 812
_exptl_crystal_size_max 0.28
_exptl_crystal_size_mid 0.20
_exptl_crystal_size_min 0.02
_refine_diff_density_max 1.564
_refine_diff_density_min -0.799
_refine_diff_density_rms 0.239
_refine_ls_extinction_method none
_refine_ls_goodness_of_fit_ref 1.314
_refine_ls_hydrogen_treatment constr
_refine_ls_matrix_type full
_refine_ls_number_parameters 451
_refine_ls_number_reflns 7382
_refine_ls_number_restraints 0
_refine_ls_restrained_S_all 1.314
_refine_ls_R_factor_all 0.2586
_refine_ls_R_factor_gt 0.0986
_refine_ls_shift/su_max 0.010
_refine_ls_shift/su_mean 0.001
_refine_ls_structure_factor_coef Fsqd
_refine_ls_weighting_details 'calc w=1/[\s^2^(Fo^2^)+(0.0913P)^2^+0.0000P] where P=(Fo^2^+2Fc^2^)/3'
_refine_ls_weighting_scheme calc
_refine_ls_wR_factor_gt 0.2239
_refine_ls_wR_factor_ref 0.3150
_reflns_number_gt 2675
_reflns_number_total 7382
_reflns_threshold_expression >2sigma(I)
_cod_data_source_file Iodo.cif
_cod_data_source_block 14863
_cod_depositor_comments 'Adding full bibliography for 4029978--4029979.cif.'
_cod_original_cell_volume 2064.3(18)
_cod_database_code 4029979

loop_
_symmetry_equiv_pos_as_xyz
'x, y, z'
'-x, -y, -z'

loop_
_atom_site_label
_atom_site_type_symbol
_atom_site_fract_x
_atom_site_fract_y
_atom_site_fract_z
_atom_site_U_iso_or_equiv
_atom_site_adp_type
_atom_site_occupancy
_atom_site_symmetry_multiplicity
_atom_site_calc_flag
_atom_site_refinement_flags
S1 S 0.9001(4) 0.2053(2) 0.5171(3) 0.0399(10) Uani 1 1 d .
S2 S 0.8404(4) 0.3827(3) 0.7330(3) 0.0454(11) Uani 1 1 d .
C1 C 0.5533(18) -0.2426(10) 0.6813(10) 0.048(4) Uani 1 1 d .
C2 C 0.690(2) -0.2107(14) 0.7038(15) 0.096(7) Uani 1 1 d .
H2 H 0.7612 -0.2417 0.7289 0.115 Uiso 1 1 calc R
C3 C 0.7298(17) -0.1320(13) 0.6909(14) 0.081(6) Uani 1 1 d .
H3 H 0.8276 -0.1078 0.7095 0.097 Uiso 1 1 calc R
C4 C 0.6258(15) -0.0894(9) 0.6507(9) 0.035(3) Uani 1 1 d .
C5 C 0.4877(17) -0.1295(10) 0.6265(12) 0.061(5) Uani 1 1 d .
H5 H 0.4137 -0.1038 0.5961 0.073 Uiso 1 1 calc R
C6 C 0.4503(18) -0.2047(10) 0.6436(11) 0.060(5) Uani 1 1 d .
H6 H 0.3531 -0.2284 0.6285 0.072 Uiso 1 1 calc R
C7 C 0.6626(14) -0.0086(9) 0.6293(10) 0.037(4) Uani 1 1 d .
C8 C 0.7108(14) -0.0324(9) 0.5426(9) 0.036(4) Uani 1 1 d .
C9 C 0.7136(14) -0.1322(9) 0.4725(10) 0.039(4) Uani 1 1 d .
H9 H 0.6867 -0.1890 0.4761 0.047 Uiso 1 1 calc R
C10 C 0.7616(14) -0.1276(9) 0.4024(9) 0.036(4) Uani 1 1 d .
H10 H 0.7765 -0.1808 0.3470 0.043 Uiso 1 1 calc R
C11 C 0.7870(14) -0.0249(9) 0.4270(9) 0.036(4) Uani 1 1 d .
C12 C 0.8358(14) 0.0099(10) 0.3755(9) 0.040(4) Uani 1 1 d .
C13 C 0.8600(15) -0.0645(10) 0.2801(9) 0.037(4) Uani 1 1 d .
C14 C 0.9714(17) -0.1167(10) 0.2776(10) 0.049(4) Uani 1 1 d .
H14 H 1.0407 -0.1045 0.3373 0.058 Uiso 1 1 calc R
C15 C 0.9856(17) -0.1836(12) 0.1943(12) 0.059(5) Uani 1 1 d .
H15 H 1.0635 -0.2201 0.1954 0.071 Uiso 1 1 calc R
C16 C 0.892(2) -0.2021(11) 0.1065(13) 0.062(5) Uani 1 1 d .
C17 C 0.8204(19) -0.2910(13) -0.0691(12) 0.083(6) Uani 1 1 d .
H17A H 0.8489 -0.3422 -0.1229 0.125 Uiso 1 1 calc R
H17B H 0.8203 -0.2317 -0.0769 0.125 Uiso 1 1 calc R
H17C H 0.7246 -0.3112 -0.0704 0.125 Uiso 1 1 calc R
C18 C 0.7723(17) -0.1510(12) 0.1010(11) 0.056(4) Uani 1 1 d .
H18 H 0.7061 -0.1629 0.0402 0.067 Uiso 1 1 calc R
C19 C 0.7584(16) -0.0813(11) 0.1918(12) 0.057(4) Uani 1 1 d .
H19 H 0.6797 -0.0455 0.1933 0.068 Uiso 1 1 calc R
C20 C 0.8800(14) 0.1086(9) 0.4018(8) 0.035(3) Uani 1 1 d .
C21 C 0.9200(16) 0.1424(10) 0.3435(11) 0.057(4) Uani 1 1 d .
H21 H 0.9179 0.1021 0.2772 0.068 Uiso 1 1 calc R
C22 C 0.9653(17) 0.2440(11) 0.3921(12) 0.063(5) Uani 1 1 d .
H22 H 0.9913 0.2780 0.3598 0.075 Uiso 1 1 calc R
C23 C 0.9682(15) 0.2882(10) 0.4889(11) 0.044(4) Uani 1 1 d .
C24 C 1.0339(16) 0.3873(11) 0.5576(12) 0.049(4) Uani 1 1 d .
C25 C 1.1629(17) 0.4216(11) 0.5415(12) 0.068(5) Uani 1 1 d .
H25A H 1.1830 0.3704 0.4837 0.102 Uiso 1 1 calc R
H25B H 1.2445 0.4382 0.5994 0.102 Uiso 1 1 calc R
H25C H 1.1460 0.4789 0.5309 0.102 Uiso 1 1 calc R
C26 C 0.9827(15) 0.4417(10) 0.6310(10) 0.038(4) Uani 1 1 d .
C27 C 1.0612(17) 0.5409(10) 0.7105(10) 0.066(5) Uani 1 1 d .
H27A H 1.0066 0.5700 0.7581 0.098 Uiso 1 1 calc R
H27B H 1.0712 0.5828 0.6801 0.098 Uiso 1 1 calc R
H27C H 1.1558 0.5331 0.7442 0.098 Uiso 1 1 calc R
C28 C 0.8482(16) 0.4141(9) 0.6414(10) 0.038(4) Uani 1 1 d .
C29 C 0.7124(18) 0.4059(10) 0.5834(11) 0.053(4) Uani 1 1 d .
H29 H 0.6927 0.4194 0.5286 0.063 Uiso 1 1 calc R
C30 C 0.6017(16) 0.3745(10) 0.6148(11) 0.049(4) Uani 1 1 d .
H30 H 0.5027 0.3664 0.5830 0.059 Uiso 1 1 calc R
C31 C 0.6548(16) 0.3580(10) 0.6943(10) 0.046(4) Uani 1 1 d .
C32 C 0.5812(15) 0.3274(10) 0.7502(9) 0.040(4) Uani 1 1 d .
C33 C 0.4907(16) 0.3952(9) 0.8059(9) 0.037(4) Uani 1 1 d .
C34 C 0.5251(15) 0.4927(10) 0.8417(10) 0.041(4) Uani 1 1 d .
H34 H 0.6044 0.5162 0.8299 0.049 Uiso 1 1 calc R
C35 C 0.4452(17) 0.5578(10) 0.8954(10) 0.049(4) Uani 1 1 d .
H35 H 0.4688 0.6252 0.9184 0.059 Uiso 1 1 calc R
C36 C 0.3316(16) 0.5247(13) 0.9153(11) 0.049(4) Uani 1 1 d .
C37 C 0.1484(18) 0.5654(12) 0.9932(11) 0.065(5) Uani 1 1 d .
H37A H 0.1077 0.6217 1.0327 0.097 Uiso 1 1 calc R
H37B H 0.1828 0.5295 1.0307 0.097 Uiso 1 1 calc R
H37C H 0.0751 0.5235 0.9325 0.097 Uiso 1 1 calc R
C38 C 0.2937(17) 0.4268(11) 0.8754(11) 0.048(4) Uani 1 1 d .
H38 H 0.2129 0.4030 0.8855 0.057 Uiso 1 1 calc R
C39 C 0.3703(17) 0.3638(11) 0.8215(10) 0.048(4) Uani 1 1 d .
H39 H 0.3410 0.2964 0.7938 0.057 Uiso 1 1 calc R
C40 C 0.5993(14) 0.2396(10) 0.7479(9) 0.036(4) Uani 1 1 d .
C41 C 0.5634(15) 0.2005(10) 0.8070(10) 0.048(4) Uani 1 1 d .
H41 H 0.5258 0.2342 0.8609 0.057 Uiso 1 1 calc R
C42 C 0.5911(15) 0.1081(10) 0.7748(11) 0.049(4) Uani 1 1 d .
H42 H 0.5794 0.0667 0.8032 0.059 Uiso 1 1 calc R
C43 C 0.6405(15) 0.0838(10) 0.6914(10) 0.041(4) Uani 1 1 d .
N1 N 0.7528(11) 0.0320(7) 0.5162(8) 0.035(3) Uani 1 1 d .
N2 N 0.6530(12) 0.1654(7) 0.6806(8) 0.039(3) Uani 1 1 d .
H2A H 0.6896 0.1707 0.6373 0.047 Uiso 1 1 calc R
I1 I 0.50814(15) -0.36437(9) 0.70158(10) 0.0910(7) Uani 1 1 d .
O1 O 0.9153(12) -0.2741(8) 0.0192(8) 0.072(3) Uani 1 1 d .
O2 O 0.2631(13) 0.5966(8) 0.9699(8) 0.066(3) Uani 1 1 d .

loop_
_atom_site_aniso_label
_atom_site_aniso_U_11
_atom_site_aniso_U_22
_atom_site_aniso_U_33
_atom_site_aniso_U_23
_atom_site_aniso_U_13
_atom_site_aniso_U_12
S1 0.048(3) 0.031(2) 0.034(2) 0.0089(18) 0.0116(19) -0.0001(18)
S2 0.051(3) 0.043(2) 0.034(2) 0.0124(19) 0.0070(19) -0.002(2)
C1 0.046(11) 0.052(10) 0.048(10) 0.029(9) 0.000(8) -0.014(9)
C2 0.083(16) 0.104(16) 0.145(19) 0.109(16) 0.005(14) 0.023(13)
C3 0.037(11) 0.111(15) 0.138(17) 0.100(15) 0.014(11) 0.015(10)
C4 0.038(10) 0.032(8) 0.032(8) 0.013(7) 0.011(7) -0.002(7)
C5 0.047(11) 0.042(10) 0.086(13) 0.030(10) 0.004(10) 0.010(9)
C6 0.057(12) 0.050(10) 0.078(12) 0.045(10) -0.001(9) 0.000(9)
C7 0.037(9) 0.028(8) 0.042(9) 0.015(7) 0.005(7) 0.001(7)
C8 0.041(9) 0.027(8) 0.026(8) 0.003(7) 0.003(7) 0.006(7)
C9 0.049(10) 0.026(8) 0.036(9) 0.007(7) 0.012(8) 0.004(7)
C10 0.048(10) 0.026(8) 0.023(8) 0.001(7) 0.011(7) 0.004(7)
C11 0.039(9) 0.033(8) 0.024(8) 0.007(7) 0.001(7) 0.000(7)
C12 0.042(10) 0.047(9) 0.027(8) 0.018(8) 0.002(7) -0.002(7)
C13 0.037(10) 0.042(9) 0.016(8) 0.004(7) -0.002(7) -0.008(8)
C14 0.059(12) 0.046(10) 0.015(8) -0.003(8) 0.000(8) 0.020(9)
C15 0.048(11) 0.068(12) 0.039(10) 0.015(10) -0.005(9) 0.014(9)
C16 0.066(14) 0.035(10) 0.067(13) -0.001(10) 0.036(11) 0.000(9)
C17 0.078(14) 0.087(14) 0.059(12) -0.001(11) 0.040(12) 0.002(11)
C18 0.049(11) 0.069(12) 0.029(9) 0.004(9) 0.013(8) 0.000(10)
C19 0.033(10) 0.055(10) 0.062(12) 0.000(9) 0.031(9) 0.011(8)
C20 0.047(10) 0.037(8) 0.015(7) 0.006(7) 0.013(7) 0.001(7)
C21 0.078(13) 0.033(9) 0.034(9) -0.007(8) 0.018(9) -0.010(9)
C22 0.078(13) 0.056(11) 0.061(12) 0.025(10) 0.034(10) -0.010(9)
C23 0.054(11) 0.034(9) 0.045(10) 0.014(8) 0.025(8) 0.002(8)
C24 0.059(12) 0.042(10) 0.055(11) 0.026(9) 0.021(9) -0.003(9)
C25 0.074(13) 0.044(10) 0.067(12) 0.001(9) 0.034(10) 0.001(9)
C26 0.031(9) 0.044(9) 0.034(9) 0.017(8) -0.001(7) -0.009(7)
C27 0.090(14) 0.046(10) 0.048(10) 0.008(9) 0.025(10) -0.020(10)
C28 0.046(10) 0.027(8) 0.035(9) 0.003(7) 0.021(8) 0.008(7)
C29 0.071(13) 0.055(10) 0.044(10) 0.026(9) 0.028(10) 0.011(9)
C30 0.049(11) 0.040(9) 0.055(10) 0.019(9) 0.013(9) 0.014(8)
C31 0.063(11) 0.032(8) 0.037(9) 0.008(8) 0.019(8) 0.005(8)
C32 0.049(10) 0.040(9) 0.024(8) 0.011(7) 0.006(7) -0.009(8)
C33 0.054(10) 0.025(8) 0.024(8) 0.004(7) 0.011(7) 0.004(8)
C34 0.045(10) 0.046(9) 0.048(9) 0.028(8) 0.028(8) 0.012(8)
C35 0.077(12) 0.030(9) 0.042(9) 0.010(8) 0.031(9) 0.015(9)
C36 0.040(11) 0.075(13) 0.044(10) 0.034(10) 0.015(8) 0.013(10)
C37 0.060(12) 0.067(12) 0.052(11) 0.006(10) 0.030(10) 0.025(10)
C38 0.053(11) 0.045(10) 0.044(10) 0.015(9) 0.019(9) 0.010(9)
C39 0.066(12) 0.038(9) 0.043(10) 0.016(8) 0.026(9) 0.008(9)
C40 0.045(10) 0.031(8) 0.025(8) 0.005(7) 0.011(7) 0.003(7)
C41 0.067(12) 0.048(10) 0.043(9) 0.018(8) 0.043(9) 0.016(9)
C42 0.064(11) 0.027(8) 0.060(11) 0.019(8) 0.025(9) 0.003(8)
C43 0.061(11) 0.039(9) 0.030(8) 0.018(8) 0.019(8) 0.012(8)
N1 0.045(8) 0.028(6) 0.029(7) 0.013(6) 0.008(6) 0.004(6)
N2 0.058(8) 0.029(7) 0.040(7) 0.016(6) 0.029(6) 0.010(6)
I1 0.0991(11) 0.0687(9) 0.1025(11) 0.0626(9) -0.0203(8) -0.0242(7)
O1 0.064(8) 0.075(8) 0.035(7) 0.000(6) -0.006(6) 0.012(7)
O2 0.073(9) 0.051(7) 0.063(8) 0.010(6) 0.028(7) 0.030(7)

loop_
_atom_type_symbol
_atom_type_description
_atom_type_scat_dispersion_real
_atom_type_scat_dispersion_imag
_atom_type_scat_source
S S 0.1246 0.1234 'International Tables Vol C Tables 4.2.6.8 and 6.1.1.4'
C C 0.0033 0.0016 'International Tables Vol C Tables 4.2.6.8 and 6.1.1.4'
N N 0.0061 0.0033 'International Tables Vol C Tables 4.2.6.8 and 6.1.1.4'
Pd Pd -0.9988 1.0072 'International Tables Vol C Tables 4.2.6.8 and 6.1.1.4'
I I -0.4742 1.8119 'International Tables Vol C Tables 4.2.6.8 and 6.1.1.4'
O O 0.0106 0.0060 'International Tables Vol C Tables 4.2.6.8 and 6.1.1.4'
H H 0.0000 0.0000 'International Tables Vol C Tables 4.2.6.8 and 6.1.1.4'

loop_
_geom_angle_atom_site_label_1
_geom_angle_atom_site_label_2
_geom_angle_atom_site_label_3
_geom_angle
C23 S1 C20 94.5(7)
C28 S2 C31 94.0(7)
C2 C1 C6 122.6(14)
C2 C1 I1 116.5(12)
C6 C1 I1 120.8(11)
C1 C2 C3 120.5(15)
C1 C2 H2 119.8
C3 C2 H2 119.7
C4 C3 C2 119.5(15)
C4 C3 H3 120.2
C2 C3 H3 120.3
C5 C4 C3 115.8(12)
C5 C4 C7 122.3(12)
C3 C4 C7 121.8(12)
C4 C5 C6 123.8(14)
C4 C5 H5 118.1
C6 C5 H5 118.1
C1 C6 C5 117.7(15)
C1 C6 H6 121.1
C5 C6 H6 121.2
C43 C7 C8 124.5(11)
C43 C7 C4 117.2(12)
C8 C7 C4 118.2(12)
N1 C8 C7 125.0(12)
N1 C8 C9 112.7(12)
C7 C8 C9 122.3(12)
C10 C9 C8 106.5(11)
C10 C9 H9 126.8
C8 C9 H9 126.8
C9 C10 C11 107.2(12)
C9 C10 H10 126.4
C11 C10 H10 126.4
C12 C11 N1 125.1(12)
C12 C11 C10 125.8(14)
N1 C11 C10 109.1(11)
C11 C12 C20 128.4(14)
C11 C12 C13 116.2(12)
C20 C12 C13 115.2(11)
C14 C13 C19 119.5(13)
C14 C13 C12 122.8(12)
C19 C13 C12 117.6(14)
C15 C14 C13 121.4(13)
C15 C14 H14 119.3
C13 C14 H14 119.3
C16 C15 C14 121.7(16)
C16 C15 H15 119.1
C14 C15 H15 119.2
C15 C16 C18 121.3(16)
C15 C16 O1 118.6(17)
C18 C16 O1 120.0(16)
O1 C17 H17A 109.5
O1 C17 H17B 109.5
H17A C17 H17B 109.5
O1 C17 H17C 109.5
H17A C17 H17C 109.5
H17B C17 H17C 109.5
C16 C18 C19 115.5(15)
C16 C18 H18 122.3
C19 C18 H18 122.2
C13 C19 C18 120.6(15)
C13 C19 H19 119.7
C18 C19 H19 119.7
C21 C20 C12 126.6(12)
C21 C20 S1 108.5(10)
C12 C20 S1 124.8(10)
C20 C21 C22 113.5(13)
C20 C21 H21 123.2
C22 C21 H21 123.3
C23 C22 C21 114.4(13)
C23 C22 H22 122.8
C21 C22 H22 122.8
C22 C23 C24 124.1(13)
C22 C23 S1 108.9(11)
C24 C23 S1 126.7(11)
C26 C24 C23 121.3(14)
C26 C24 C25 122.5(14)
C23 C24 C25 116.2(14)
C24 C25 H25A 109.5
C24 C25 H25B 109.5
H25A C25 H25B 109.5
C24 C25 H25C 109.4
H25A C25 H25C 109.5
H25B C25 H25C 109.5
C24 C26 C28 123.3(13)
C24 C26 C27 121.6(13)
C28 C26 C27 115.2(14)
C26 C27 H27A 109.5
C26 C27 H27B 109.4
H27A C27 H27B 109.5
C26 C27 H27C 109.5
H27A C27 H27C 109.5
H27B C27 H27C 109.5
C29 C28 C26 128.1(12)
C29 C28 S2 109.7(10)
C26 C28 S2 122.1(11)
C28 C29 C30 113.2(12)
C28 C29 H29 123.4
C30 C29 H29 123.4
C31 C30 C29 113.2(14)
C31 C30 H30 123.4
C29 C30 H30 123.4
C30 C31 C32 130.8(14)
C30 C31 S2 109.9(11)
C32 C31 S2 119.2(10)
C40 C32 C31 118.3(14)
C40 C32 C33 123.6(12)
C31 C32 C33 118.1(12)
C39 C33 C34 117.7(14)
C39 C33 C32 123.1(12)
C34 C33 C32 119.2(13)
C35 C34 C33 120.8(13)
C35 C34 H34 119.6
C33 C34 H34 119.6
C36 C35 C34 120.2(14)
C36 C35 H35 119.9
C34 C35 H35 119.9
C35 C36 O2 114.2(15)
C35 C36 C38 118.6(16)
O2 C36 C38 127.1(15)
O2 C37 H37A 109.5
O2 C37 H37B 109.5
H37A C37 H37B 109.5
O2 C37 H37C 109.5
H37A C37 H37C 109.5
H37B C37 H37C 109.5
C39 C38 C36 120.8(16)
C39 C38 H38 119.6
C36 C38 H38 119.6
C38 C39 C33 121.7(14)
C38 C39 H39 119.1
C33 C39 H39 119.1
C32 C40 N2 125.5(12)
C32 C40 C41 129.5(14)
N2 C40 C41 104.9(11)
C42 C41 C40 109.5(13)
C42 C41 H41 125.3
C40 C41 H41 125.3
C41 C42 C43 107.9(12)
C41 C42 H42 126.0
C43 C42 H42 126.0
N2 C43 C7 127.3(12)
N2 C43 C42 107.2(12)
C7 C43 C42 125.4(12)
C8 N1 C11 104.6(10)
C43 N2 C40 110.2(11)
C43 N2 H2A 124.9
C40 N2 H2A 124.9
C17 O1 C16 117.9(14)
C36 O2 C37 115.7(12)

loop_
_geom_bond_atom_site_label_1
_geom_bond_atom_site_label_2
_geom_bond_distance
S1 C23 1.716(13)
S1 C20 1.742(13)
S2 C28 1.732(13)
S2 C31 1.745(15)
C1 C2 1.33(2)
C1 C6 1.310(19)
C1 I1 2.113(13)
C2 C3 1.39(2)
C2 H2 0.9500
C3 C4 1.383(18)
C3 H3 0.9500
C4 C5 1.373(18)
C4 C7 1.497(15)
C5 C6 1.375(18)
C5 H5 0.9500
C6 H6 0.9500
C7 C43 1.394(18)
C7 C8 1.455(17)
C8 N1 1.336(14)
C8 C9 1.463(17)
C9 C10 1.333(16)
C9 H9 0.9500
C10 C11 1.469(17)
C10 H10 0.9500
C11 C12 1.325(16)
C11 N1 1.424(16)
C12 C20 1.433(17)
C12 C13 1.524(18)
C13 C14 1.356(18)
C13 C19 1.405(18)
C14 C15 1.314(18)
C14 H14 0.9500
C15 C16 1.36(2)
C15 H15 0.9500
C16 C18 1.42(2)
C16 O1 1.420(18)
C17 O1 1.376(18)
C17 H17A 0.9800
C17 H17B 0.9800
C17 H17C 0.9800
C18 C19 1.409(19)
C18 H18 0.9500
C19 H19 0.9500
C20 C21 1.370(17)
C21 C22 1.428(19)
C21 H21 0.9500
C22 C23 1.367(18)
C22 H22 0.9500
C23 C24 1.463(19)
C24 C26 1.321(19)
C24 C25 1.489(19)
C25 H25A 0.9800
C25 H25B 0.9800
C25 H25C 0.9800
C26 C28 1.453(18)
C26 C27 1.533(18)
C27 H27A 0.9800
C27 H27B 0.9800
C27 H27C 0.9800
C28 C29 1.378(18)
C29 C30 1.462(18)
C29 H29 0.9500
C30 C31 1.363(17)
C30 H30 0.9500
C31 C32 1.485(17)
C32 C40 1.360(17)
C32 C33 1.501(19)
C33 C39 1.391(18)
C33 C34 1.370(17)
C34 C35 1.392(18)
C34 H34 0.9500
C35 C36 1.382(19)
C35 H35 0.9500
C36 O2 1.375(18)
C36 C38 1.37(2)
C37 O2 1.411(17)
C37 H37A 0.9800
C37 H37B 0.9800
C37 H37C 0.9800
C38 C39 1.356(19)
C38 H38 0.9500
C39 H39 0.9500
C40 N2 1.394(16)
C40 C41 1.422(16)
C41 C42 1.349(18)
C41 H41 0.9500
C42 C43 1.414(17)
C42 H42 0.9500
C43 N2 1.358(14)
N2 H2A 0.8800
